data_2211261
loop_
_publ_author_name
'Chen, Xin'
'Yu, Ming'

_publ_section_title
;(<i>E</i>)-2-Methoxy-<i>N</i>'-[4-methoxy-3-(4-methylphenylsulfonyloxy)benzylidene]benzohydrazide
 ethanol solvate hemihydrate
;
_journal_coeditor_code AT2153
_journal_issue 12
_journal_name_full 'Acta Crystallographica Section E'
_journal_page_first o5503
_journal_page_last o5504
_journal_paper_doi 10.1107/S1600536806046708
_journal_volume 62
_journal_year 2006
_chemical_formula_iupac 'C23 H22 N2 O6 S, C2 H6 O, 0.5H2 O'
_chemical_formula_moiety 'C23 H22 N2 O6 S, C2 H6 O, 0.5H2 O'
_chemical_formula_sum 'C25 H29 N2 O7.5 S'
_chemical_formula_weight 509.57
_chemical_name_systematic
;(E)-2-Methoxy-N'-[4-methoxy-3-(4-
methylbenzenesulfonyloxy)benzylidene]benzohydrazide
 ethanol solvate hemihydrate
;
_space_group_IT_number 2
_symmetry_cell_setting triclinic
_symmetry_space_group_name_Hall '-P 1'
_symmetry_space_group_name_H-M 'P -1'
_atom_sites_solution_hydrogens geom
_atom_sites_solution_primary direct
_atom_sites_solution_secondary difmap
_audit_creation_method SHELXL-97
_cell_angle_alpha 87.61(3)
_cell_angle_beta 80.12(3)
_cell_angle_gamma 81.39(3)
_cell_formula_units_Z 2
_cell_length_a 7.9106(16)
_cell_length_b 8.6824(17)
_cell_length_c 19.266(4)
_cell_measurement_reflns_used 3685
_cell_measurement_temperature 294(2)
_cell_measurement_theta_max 24.52
_cell_measurement_theta_min 2.46
_cell_volume 1288.8(5)
_computing_cell_refinement 'SAINT (Bruker, 1999)'
_computing_data_collection 'SMART (Bruker, 1999)'
_computing_data_reduction SAINT
_computing_molecular_graphics 'SHELXTL (Sheldrick, 1997b)'
_computing_publication_material SHELXTL
_computing_structure_refinement 'SHELXL97 (Sheldrick, 1997a)'
_computing_structure_solution 'SHELXS97 (Sheldrick, 1997a)'
_diffrn_ambient_temperature 294(2)
_diffrn_measured_fraction_theta_full 0.986
_diffrn_measured_fraction_theta_max 0.986
_diffrn_measurement_device_type 'Bruker SMART APEX CCD area-detector'
_diffrn_measurement_method '\f and \w'
_diffrn_radiation_monochromator graphite
_diffrn_radiation_source 'fine-focus sealed tube'
_diffrn_radiation_type MoK\a
_diffrn_radiation_wavelength 0.71073
_diffrn_reflns_av_R_equivalents 0.0271
_diffrn_reflns_av_sigmaI/netI 0.0394
_diffrn_reflns_limit_h_max 6
_diffrn_reflns_limit_h_min -9
_diffrn_reflns_limit_k_max 10
_diffrn_reflns_limit_k_min -10
_diffrn_reflns_limit_l_max 18
_diffrn_reflns_limit_l_min -22
_diffrn_reflns_number 7839
_diffrn_reflns_theta_full 25.02
_diffrn_reflns_theta_max 25.02
_diffrn_reflns_theta_min 1.07
_diffrn_standards_number 0
_exptl_absorpt_coefficient_mu 0.174
_exptl_absorpt_correction_T_max 0.983
_exptl_absorpt_correction_T_min 0.954
_exptl_absorpt_correction_type multi-scan
_exptl_absorpt_process_details '(SADABS; Sheldrick, 1996)'
_exptl_crystal_colour colourless
_exptl_crystal_density_diffrn 1.313
_exptl_crystal_density_method 'not measured'
_exptl_crystal_description block
_exptl_crystal_F_000 538
_exptl_crystal_size_max 0.14
_exptl_crystal_size_mid 0.12
_exptl_crystal_size_min 0.10
_refine_diff_density_max 0.399
_refine_diff_density_min -0.304
_refine_ls_extinction_method none
_refine_ls_goodness_of_fit_ref 1.070
_refine_ls_hydrogen_treatment constr
_refine_ls_matrix_type full
_refine_ls_number_parameters 329
_refine_ls_number_reflns 4492
_refine_ls_number_restraints 33
_refine_ls_restrained_S_all 1.104
_refine_ls_R_factor_all 0.0771
_refine_ls_R_factor_gt 0.0597
_refine_ls_shift/su_max 0.020
_refine_ls_shift/su_mean 0.003
_refine_ls_structure_factor_coef Fsqd
_refine_ls_weighting_details 'calc w=1/[\s^2^(Fo^2^)+(0.1233P)^2^+0.0157P] where P=(Fo^2^+2Fc^2^)/3'
_refine_ls_weighting_scheme calc
_refine_ls_wR_factor_gt 0.1697
_refine_ls_wR_factor_ref 0.1893
_reflns_number_gt 3294
_reflns_number_total 4492
_reflns_threshold_expression I>2\s(I)
_cod_data_source_file at2153.cif
_cod_data_source_block I
_cod_original_formula_sum 'C25 H29 N2 O7.5 S1'
_cod_database_code 2211261
_cod_database_fobs_code 2211261

loop_
_symmetry_equiv_pos_as_xyz
'x, y, z'
'-x, -y, -z'

loop_
_atom_site_type_symbol
_atom_site_label
_atom_site_fract_x
_atom_site_fract_y
_atom_site_fract_z
_atom_site_U_iso_or_equiv
_atom_site_adp_type
_atom_site_calc_flag
_atom_site_refinement_flags
_atom_site_occupancy
S S1 0.48054(9) 1.13752(7) 0.14008(3) 0.0590(3) Uani d . 1
O O1 0.4491(3) 1.2554(2) 0.08864(11) 0.0836(7) Uani d . 1
O O2 0.4807(3) 1.1777(2) 0.21085(10) 0.0786(6) Uani d . 1
O O3 0.3281(2) 1.03709(17) 0.13871(7) 0.0493(4) Uani d . 1
O O4 -0.1753(5) 1.2724(3) 0.43823(13) 0.1266(11) Uani d U 1
O O5 0.4644(2) 0.74858(18) 0.10306(8) 0.0566(5) Uani d . 1
O O6 -0.3167(3) 0.8955(2) 0.56106(9) 0.0721(6) Uani d . 1
N N1 -0.0337(3) 0.9965(3) 0.38248(10) 0.0628(6) Uani d . 1
N N2 -0.1469(3) 1.0107(3) 0.44520(10) 0.0634(6) Uani d . 1
H H2 -0.1732 0.9290 0.4689 0.076 Uiso calc R 1
C C1 0.6691(3) 1.0113(3) 0.10939(12) 0.0532(6) Uani d . 1
C C2 0.7130(3) 0.9818(3) 0.03746(13) 0.0584(6) Uani d . 1
H H2A 0.6475 1.0347 0.0058 0.070 Uiso calc R 1
C C3 0.8537(3) 0.8741(3) 0.01414(13) 0.0632(7) Uani d . 1
H H3 0.8832 0.8550 -0.0339 0.076 Uiso calc R 1
C C4 0.9533(3) 0.7929(3) 0.05958(15) 0.0649(7) Uani d . 1
C C5 0.9091(4) 0.8265(4) 0.13135(14) 0.0681(7) Uani d . 1
H H5 0.9757 0.7746 0.1628 0.082 Uiso calc R 1
C C6 0.7691(4) 0.9347(3) 0.15607(13) 0.0652(7) Uani d . 1
H H6 0.7415 0.9564 0.2039 0.078 Uiso calc R 1
C C7 1.1060(4) 0.6719(4) 0.03322(18) 0.0847(9) Uani d . 1
H H7A 1.0945 0.6370 -0.0121 0.127 Uiso calc R 1
H H7B 1.1095 0.5851 0.0657 0.127 Uiso calc R 1
H H7C 1.2112 0.7166 0.0293 0.127 Uiso calc R 1
C C8 0.2991(3) 0.9162(3) 0.18869(11) 0.0449(5) Uani d . 1
C C9 0.1931(3) 0.9494(3) 0.25173(11) 0.0482(6) Uani d . 1
H H9 0.1505 1.0522 0.2638 0.058 Uiso calc R 1
C C10 0.1491(3) 0.8277(3) 0.29790(12) 0.0531(6) Uani d . 1
C C11 0.2171(4) 0.6762(3) 0.27816(14) 0.0642(7) Uani d . 1
H H11 0.1891 0.5941 0.3084 0.077 Uiso calc R 1
C C12 0.3262(4) 0.6441(3) 0.21420(14) 0.0605(7) Uani d . 1
H H12 0.3712 0.5416 0.2024 0.073 Uiso calc R 1
C C13 0.3678(3) 0.7638(3) 0.16810(12) 0.0480(5) Uani d . 1
C C14 0.5567(4) 0.6000(3) 0.08289(16) 0.0711(8) Uani d . 1
H H14A 0.6263 0.5608 0.1177 0.107 Uiso calc R 1
H H14B 0.6303 0.6090 0.0382 0.107 Uiso calc R 1
H H14C 0.4761 0.5297 0.0791 0.107 Uiso calc R 1
C C15 0.0301(3) 0.8591(3) 0.36423(13) 0.0620(7) Uani d . 1
H H15 0.0007 0.7762 0.3937 0.074 Uiso calc R 1
C C16 -0.2168(4) 1.1538(4) 0.46940(14) 0.0749(9) Uani d . 1
C C17 -0.3503(4) 1.1654(3) 0.53449(13) 0.0654(7) Uani d . 1
C C18 -0.4343(5) 1.3143(4) 0.55171(15) 0.0842(10) Uani d . 1
H H18 -0.4032 1.3978 0.5230 0.101 Uiso calc R 1
C C19 -0.5612(5) 1.3424(4) 0.60940(17) 0.0915(11) Uani d . 1
H H19 -0.6161 1.4433 0.6196 0.110 Uiso calc R 1
C C20 -0.6063(4) 1.2193(5) 0.65208(16) 0.0866(10) Uani d . 1
H H20 -0.6927 1.2374 0.6914 0.104 Uiso calc R 1
C C21 -0.5263(4) 1.0705(4) 0.63777(14) 0.0737(8) Uani d . 1
H H21 -0.5571 0.9891 0.6679 0.088 Uiso calc R 1
C C22 -0.3995(4) 1.0402(3) 0.57867(12) 0.0610(7) Uani d . 1
C C23 -0.3513(5) 0.7675(4) 0.60810(16) 0.0907(10) Uani d . 1
H H23A -0.3172 0.7838 0.6524 0.136 Uiso calc R 1
H H23B -0.2869 0.6726 0.5880 0.136 Uiso calc R 1
H H23C -0.4730 0.7603 0.6154 0.136 Uiso calc R 1
O O7 0.9880(5) 0.3410(5) 0.30123(16) 0.1384(12) Uani d U 1
H H7 0.9461 0.4009 0.3336 0.208 Uiso calc R 1
C C24 0.8643(7) 0.3297(7) 0.2594(2) 0.146(2) Uani d U 1
H H24A 0.7638 0.4071 0.2738 0.175 Uiso calc R 1
H H24B 0.8277 0.2276 0.2665 0.175 Uiso calc R 1
C C25 0.9298(8) 0.3527(7) 0.1857(3) 0.152(2) Uani d U 1
H H25A 0.9337 0.4617 0.1764 0.228 Uiso d R 1
H H25B 0.8547 0.3166 0.1577 0.228 Uiso d R 1
H H25C 1.0444 0.2959 0.1739 0.228 Uiso d R 1
O O8 0.9629(14) 0.5486(10) 0.4749(5) 0.189(3) Uani d PDU 0.50
H H8A 1.0564 0.5236 0.4939 0.226 Uiso d PRD 0.50
H H8B 0.9536 0.5017 0.4370 0.226 Uiso d PRD 0.50

loop_
_atom_site_aniso_label
_atom_site_aniso_U_11
_atom_site_aniso_U_22
_atom_site_aniso_U_33
_atom_site_aniso_U_12
_atom_site_aniso_U_13
_atom_site_aniso_U_23
S1 0.0778(5) 0.0413(4) 0.0585(4) -0.0223(3) 0.0003(3) -0.0049(3)
O1 0.1141(18) 0.0416(10) 0.0880(13) -0.0181(11) 0.0054(12) 0.0124(9)
O2 0.0969(15) 0.0751(13) 0.0685(11) -0.0345(11) -0.0022(10) -0.0261(10)
O3 0.0591(10) 0.0383(8) 0.0503(9) -0.0105(7) -0.0065(7) 0.0018(6)
O4 0.172(3) 0.0830(17) 0.0943(17) -0.0052(18) 0.0475(17) 0.0110(13)
O5 0.0641(11) 0.0398(9) 0.0622(10) -0.0104(8) 0.0044(8) -0.0090(7)
O6 0.0844(14) 0.0739(13) 0.0546(10) -0.0168(11) 0.0018(9) 0.0016(9)
N1 0.0575(13) 0.0796(16) 0.0482(11) -0.0101(12) -0.0012(10) 0.0033(10)
N2 0.0613(13) 0.0786(16) 0.0472(11) -0.0109(12) -0.0006(10) 0.0036(10)
C1 0.0603(15) 0.0517(14) 0.0508(13) -0.0260(12) -0.0031(11) -0.0008(10)
C2 0.0564(15) 0.0716(17) 0.0504(13) -0.0245(13) -0.0061(11) 0.0042(11)
C3 0.0529(15) 0.085(2) 0.0538(14) -0.0245(14) -0.0008(12) -0.0057(13)
C4 0.0521(15) 0.0736(18) 0.0738(17) -0.0297(13) -0.0053(13) -0.0043(14)
C5 0.0644(17) 0.0767(19) 0.0696(17) -0.0212(15) -0.0203(14) 0.0019(14)
C6 0.0769(19) 0.0732(18) 0.0523(14) -0.0291(15) -0.0133(13) -0.0020(12)
C7 0.0615(18) 0.088(2) 0.104(2) -0.0131(17) -0.0067(17) -0.0099(18)
C8 0.0462(12) 0.0410(12) 0.0498(12) -0.0120(10) -0.0102(10) 0.0021(9)
C9 0.0474(13) 0.0457(13) 0.0519(13) -0.0079(10) -0.0080(10) -0.0022(10)
C10 0.0509(14) 0.0580(15) 0.0519(13) -0.0132(11) -0.0095(11) 0.0044(10)
C11 0.0704(17) 0.0516(15) 0.0698(16) -0.0159(13) -0.0075(13) 0.0152(12)
C12 0.0675(17) 0.0382(13) 0.0737(16) -0.0086(12) -0.0060(13) 0.0034(11)
C13 0.0469(13) 0.0398(12) 0.0582(13) -0.0093(10) -0.0082(10) -0.0034(9)
C14 0.0734(19) 0.0475(15) 0.0857(18) -0.0005(13) 0.0024(15) -0.0168(13)
C15 0.0590(16) 0.0712(18) 0.0561(15) -0.0173(14) -0.0072(12) 0.0120(13)
C16 0.083(2) 0.082(2) 0.0522(15) -0.0037(17) -0.0016(14) 0.0099(14)
C17 0.0667(17) 0.0803(19) 0.0470(13) 0.0001(15) -0.0138(12) 0.0035(12)
C18 0.089(2) 0.084(2) 0.0702(18) 0.0056(18) -0.0041(17) 0.0098(15)
C19 0.093(2) 0.094(2) 0.074(2) 0.018(2) -0.0039(17) -0.0063(17)
C20 0.071(2) 0.114(3) 0.0645(18) -0.002(2) 0.0066(15) -0.0094(18)
C21 0.0684(18) 0.094(2) 0.0575(15) -0.0160(17) -0.0043(13) -0.0002(14)
C22 0.0567(15) 0.0808(19) 0.0464(13) -0.0088(14) -0.0122(11) -0.0018(12)
C23 0.117(3) 0.080(2) 0.0685(18) -0.016(2) 0.0018(18) 0.0080(15)
O7 0.161(3) 0.168(3) 0.099(2) -0.069(3) -0.023(2) 0.0096(19)
C24 0.139(4) 0.187(5) 0.099(3) 0.023(4) -0.025(3) -0.027(3)
C25 0.168(5) 0.159(4) 0.122(3) 0.010(4) -0.039(3) 0.012(3)
O8 0.213(7) 0.156(6) 0.200(7) -0.044(6) -0.039(6) 0.032(5)

loop_
_atom_type_symbol
_atom_type_description
_atom_type_scat_dispersion_real
_atom_type_scat_dispersion_imag
_atom_type_scat_source
C C 0.0033 0.0016 'International Tables Vol C Tables 4.2.6.8 and 6.1.1.4'
H H 0.0000 0.0000 'International Tables Vol C Tables 4.2.6.8 and 6.1.1.4'
N N 0.0061 0.0033 'International Tables Vol C Tables 4.2.6.8 and 6.1.1.4'
O O 0.0106 0.0060 'International Tables Vol C Tables 4.2.6.8 and 6.1.1.4'
S S 0.1246 0.1234 'International Tables Vol C Tables 4.2.6.8 and 6.1.1.4'

loop_
_geom_angle_atom_site_label_1
_geom_angle_atom_site_label_2
_geom_angle_atom_site_label_3
_geom_angle_site_symmetry_1
_geom_angle
O1 S1 O2 . 120.43(13)
O1 S1 O3 . 102.19(12)
O2 S1 O3 . 108.97(11)
O1 S1 C1 . 109.99(12)
O2 S1 C1 . 109.58(13)
O3 S1 C1 . 104.28(10)
C8 O3 S1 . 120.85(14)
C13 O5 C14 . 118.53(19)
C22 O6 C23 . 118.9(2)
C15 N1 N2 . 115.9(2)
C16 N2 N1 . 119.5(2)
C16 N2 H2 . 120.2
N1 N2 H2 . 120.2
C6 C1 C2 . 120.3(3)
C6 C1 S1 . 120.51(19)
C2 C1 S1 . 119.1(2)
C3 C2 C1 . 119.0(2)
C3 C2 H2A . 120.5
C1 C2 H2A . 120.5
C2 C3 C4 . 122.1(2)
C2 C3 H3 . 119.0
C4 C3 H3 . 119.0
C3 C4 C5 . 117.9(3)
C3 C4 C7 . 121.5(3)
C5 C4 C7 . 120.6(3)
C6 C5 C4 . 121.1(3)
C6 C5 H5 . 119.4
C4 C5 H5 . 119.4
C5 C6 C1 . 119.5(2)
C5 C6 H6 . 120.2
C1 C6 H6 . 120.2
C4 C7 H7A . 109.5
C4 C7 H7B . 109.5
H7A C7 H7B . 109.5
C4 C7 H7C . 109.5
H7A C7 H7C . 109.5
H7B C7 H7C . 109.5
C9 C8 C13 . 122.6(2)
C9 C8 O3 . 119.6(2)
C13 C8 O3 . 117.48(19)
C8 C9 C10 . 119.5(2)
C8 C9 H9 . 120.2
C10 C9 H9 . 120.2
C11 C10 C9 . 118.4(2)
C11 C10 C15 . 120.9(2)
C9 C10 C15 . 120.8(2)
C10 C11 C12 . 121.5(2)
C10 C11 H11 . 119.2
C12 C11 H11 . 119.2
C13 C12 C11 . 120.2(2)
C13 C12 H12 . 119.9
C11 C12 H12 . 119.9
O5 C13 C12 . 126.3(2)
O5 C13 C8 . 115.97(19)
C12 C13 C8 . 117.7(2)
O5 C14 H14A . 109.5
O5 C14 H14B . 109.5
H14A C14 H14B . 109.5
O5 C14 H14C . 109.5
H14A C14 H14C . 109.5
H14B C14 H14C . 109.5
N1 C15 C10 . 121.4(2)
N1 C15 H15 . 119.3
C10 C15 H15 . 119.3
O4 C16 N2 . 121.5(3)
O4 C16 C17 . 120.2(3)
N2 C16 C17 . 118.3(3)
C18 C17 C22 . 118.0(3)
C18 C17 C16 . 115.8(3)
C22 C17 C16 . 126.2(3)
C19 C18 C17 . 122.3(3)
C19 C18 H18 . 118.9
C17 C18 H18 . 118.9
C18 C19 C20 . 118.9(3)
C18 C19 H19 . 120.6
C20 C19 H19 . 120.6
C21 C20 C19 . 121.1(3)
C21 C20 H20 . 119.4
C19 C20 H20 . 119.4
C20 C21 C22 . 120.5(3)
C20 C21 H21 . 119.8
C22 C21 H21 . 119.8
O6 C22 C21 . 123.4(3)
O6 C22 C17 . 117.3(2)
C21 C22 C17 . 119.2(3)
O6 C23 H23A . 109.5
O6 C23 H23B . 109.5
H23A C23 H23B . 109.5
O6 C23 H23C . 109.5
H23A C23 H23C . 109.5
H23B C23 H23C . 109.5
C24 O7 H7 . 109.5
O7 C24 C25 . 111.9(5)
O7 C24 H24A . 109.2
C25 C24 H24A . 109.2
O7 C24 H24B . 109.2
C25 C24 H24B . 109.2
H24A C24 H24B . 107.9
C24 C25 H25A . 109.1
C24 C25 H25B . 109.6
H25A C25 H25B . 109.5
C24 C25 H25C . 109.7
H25A C25 H25C . 109.5
H25B C25 H25C . 109.5
O8 O8 H8A 2_766 35.8
O8 O8 H8B 2_766 114.6
H8A O8 H8B . 119.3

loop_
_geom_bond_atom_site_label_1
_geom_bond_atom_site_label_2
_geom_bond_site_symmetry_2
_geom_bond_distance
S1 O1 . 1.420(2)
S1 O2 . 1.4217(19)
S1 O3 . 1.5944(18)
S1 C1 . 1.743(3)
O3 C8 . 1.412(3)
O4 C16 . 1.229(4)
O5 C13 . 1.351(3)
O5 C14 . 1.418(3)
O6 C22 . 1.355(3)
O6 C23 . 1.433(3)
N1 C15 . 1.263(4)
N1 N2 . 1.373(3)
N2 C16 . 1.349(4)
N2 H2 . 0.8600
C1 C6 . 1.383(4)
C1 C2 . 1.394(3)
C2 C3 . 1.366(4)
C2 H2A . 0.9300
C3 C4 . 1.380(4)
C3 H3 . 0.9300
C4 C5 . 1.399(4)
C4 C7 . 1.508(4)
C5 C6 . 1.371(4)
C5 H5 . 0.9300
C6 H6 . 0.9300
C7 H7A . 0.9600
C7 H7B . 0.9600
C7 H7C . 0.9600
C8 C9 . 1.367(3)
C8 C13 . 1.399(3)
C9 C10 . 1.398(3)
C9 H9 . 0.9300
C10 C11 . 1.387(4)
C10 C15 . 1.460(4)
C11 C12 . 1.390(4)
C11 H11 . 0.9300
C12 C13 . 1.380(3)
C12 H12 . 0.9300
C14 H14A . 0.9600
C14 H14B . 0.9600
C14 H14C . 0.9600
C15 H15 . 0.9300
C16 C17 . 1.491(4)
C17 C18 . 1.387(4)
C17 C22 . 1.412(4)
C18 C19 . 1.367(4)
C18 H18 . 0.9300
C19 C20 . 1.374(5)
C19 H19 . 0.9300
C20 C21 . 1.368(5)
C20 H20 . 0.9300
C21 C22 . 1.388(4)
C21 H21 . 0.9300
C23 H23A . 0.9600
C23 H23B . 0.9600
C23 H23C . 0.9600
O7 C24 . 1.386(6)
O7 H7 . 0.8200
C24 C25 . 1.443(6)
C24 H24A . 0.9700
C24 H24B . 0.9700
C25 H25A . 0.9600
C25 H25B . 0.9600
C25 H25C . 0.9600
O8 O8 2_766 1.406(16)
O8 H8A . 0.8761
O8 H8B . 0.8688

loop_
_geom_hbond_atom_site_label_D
_geom_hbond_atom_site_label_H
_geom_hbond_atom_site_label_A
_geom_hbond_site_symmetry_A
_geom_hbond_distance_DH
_geom_hbond_distance_HA
_geom_hbond_distance_DA
_geom_hbond_angle_DHA
_geom_hbond_publ_flag
N2 H2 O6 . 0.86 1.97 2.641(3) 134 yes
O8 H8B O4 1_645 0.87 2.37 2.938(11) 124 yes
O7 H7 O4 1_645 0.82 2.39 2.814(4) 113 yes
C15 H15 O8 1_455 0.93 2.49 3.414(8) 172 yes
C14 H14C O1 1_545 0.96 2.42 3.223(4) 141 yes

loop_
_geom_torsion_atom_site_label_1
_geom_torsion_atom_site_label_2
_geom_torsion_atom_site_label_3
_geom_torsion_atom_site_label_4
_geom_torsion
O1 S1 O3 C8 -172.61(16)
O2 S1 O3 C8 -44.13(19)
C1 S1 O3 C8 72.82(17)
C15 N1 N2 C16 178.1(2)
O1 S1 C1 C6 150.9(2)
O2 S1 C1 C6 16.3(2)
O3 S1 C1 C6 -100.2(2)
O1 S1 C1 C2 -32.6(2)
O2 S1 C1 C2 -167.14(19)
O3 S1 C1 C2 76.3(2)
C6 C1 C2 C3 1.4(4)
S1 C1 C2 C3 -175.19(19)
C1 C2 C3 C4 0.3(4)
C2 C3 C4 C5 -1.6(4)
C2 C3 C4 C7 178.7(3)
C3 C4 C5 C6 1.2(4)
C7 C4 C5 C6 -179.1(3)
C4 C5 C6 C1 0.4(4)
C2 C1 C6 C5 -1.7(4)
S1 C1 C6 C5 174.8(2)
S1 O3 C8 C9 87.9(2)
S1 O3 C8 C13 -98.2(2)
C13 C8 C9 C10 -0.5(4)
O3 C8 C9 C10 173.0(2)
C8 C9 C10 C11 0.8(4)
C8 C9 C10 C15 -177.3(2)
C9 C10 C11 C12 -0.1(4)
C15 C10 C11 C12 177.9(2)
C10 C11 C12 C13 -0.8(4)
C14 O5 C13 C12 -11.1(4)
C14 O5 C13 C8 171.5(2)
C11 C12 C13 O5 -176.3(2)
C11 C12 C13 C8 1.0(4)
C9 C8 C13 O5 177.21(19)
O3 C8 C13 O5 3.6(3)
C9 C8 C13 C12 -0.4(4)
O3 C8 C13 C12 -174.0(2)
N2 N1 C15 C10 178.5(2)
C11 C10 C15 N1 -179.4(2)
C9 C10 C15 N1 -1.4(4)
N1 N2 C16 O4 -3.4(5)
N1 N2 C16 C17 175.0(2)
O4 C16 C17 C18 6.8(5)
N2 C16 C17 C18 -171.7(3)
O4 C16 C17 C22 -174.3(3)
N2 C16 C17 C22 7.3(5)
C22 C17 C18 C19 0.1(5)
C16 C17 C18 C19 179.2(3)
C17 C18 C19 C20 0.5(6)
C18 C19 C20 C21 0.2(6)
C19 C20 C21 C22 -1.3(5)
C23 O6 C22 C21 -4.7(4)
C23 O6 C22 C17 174.2(3)
C20 C21 C22 O6 -179.3(3)
C20 C21 C22 C17 1.8(4)
C18 C17 C22 O6 179.8(3)
C16 C17 C22 O6 0.9(4)
C18 C17 C22 C21 -1.2(4)
C16 C17 C22 C21 179.8(3)
